data_1534478
loop_
_publ_author_name
'Genkina, E.A.'
'Zhdanov, R.Sh.'
'Malinovskii, Yu.A.'
'Mityagin, N.V.'
'Yasonov, I.V.'
'Sorokina, N.I.'

_publ_section_title
;
 Synthesis, atomic structure and electroconduction of mixed crystals
 (K,Ba)(Zn,Li)F3.
;
_journal_name_full Kristallografiya
_journal_page_first 1164
_journal_page_last 1168
_journal_volume 37
_journal_year 1992
_chemical_formula_sum 'Ba F6 K Li Zn'
_chemical_name_systematic
;
(Ba0.6 K0.4) (Ba0.4 K0.6) (Zn0.6 Li0.4) (Zn0.4 Li0.6) F6
;
_space_group_IT_number 216
_symmetry_space_group_name_Hall 'F -4 2 3'
_symmetry_space_group_name_H-M 'F -4 3 m'
_cell_angle_alpha 90
_cell_angle_beta 90
_cell_angle_gamma 90
_cell_formula_units_Z 4
_cell_length_a 8.1111
_cell_length_b 8.1111
_cell_length_c 8.1111
_cell_volume 533.629
_citation_journal_id_ASTM KRISAJ
_cod_data_source_file Genkina_KRISAJ_1992_1285.cif
_cod_data_source_block Ba1F6K1Li1Zn1
_cod_original_cell_volume 533.6288
_cod_original_formula_sum 'Ba1 F6 K1 Li1 Zn1'
_cod_database_code 1534478

loop_
_symmetry_equiv_pos_as_xyz
x,y,z
y,-x,-z
-x,-y,z
-y,x,-z
x,-y,-z
-y,-x,z
-x,y,-z
y,x,z
z,x,y
x,-z,-y
-z,-x,y
-x,z,-y
z,-x,-y
-x,-z,y
-z,x,-y
x,z,y
y,z,x
y,-z,-x
-z,-y,x
-y,z,-x
z,y,x
-y,-z,x
-z,y,-x
z,-y,-x
x,y+1/2,z+1/2
y,-x+1/2,-z+1/2
-x,-y+1/2,z+1/2
-y,x+1/2,-z+1/2
x,-y+1/2,-z+1/2
-y,-x+1/2,z+1/2
-x,y+1/2,-z+1/2
y,x+1/2,z+1/2
z,x+1/2,y+1/2
x,-z+1/2,-y+1/2
-z,-x+1/2,y+1/2
-x,z+1/2,-y+1/2
z,-x+1/2,-y+1/2
-x,-z+1/2,y+1/2
-z,x+1/2,-y+1/2
x,z+1/2,y+1/2
y,z+1/2,x+1/2
y,-z+1/2,-x+1/2
-z,-y+1/2,x+1/2
-y,z+1/2,-x+1/2
z,y+1/2,x+1/2
-y,-z+1/2,x+1/2
-z,y+1/2,-x+1/2
z,-y+1/2,-x+1/2
x+1/2,y,z+1/2
y+1/2,-x,-z+1/2
-x+1/2,-y,z+1/2
-y+1/2,x,-z+1/2
x+1/2,-y,-z+1/2
-y+1/2,-x,z+1/2
-x+1/2,y,-z+1/2
y+1/2,x,z+1/2
z+1/2,x,y+1/2
x+1/2,-z,-y+1/2
-z+1/2,-x,y+1/2
-x+1/2,z,-y+1/2
z+1/2,-x,-y+1/2
-x+1/2,-z,y+1/2
-z+1/2,x,-y+1/2
x+1/2,z,y+1/2
y+1/2,z,x+1/2
y+1/2,-z,-x+1/2
-z+1/2,-y,x+1/2
-y+1/2,z,-x+1/2
z+1/2,y,x+1/2
-y+1/2,-z,x+1/2
-z+1/2,y,-x+1/2
z+1/2,-y,-x+1/2
x+1/2,y+1/2,z
y+1/2,-x+1/2,-z
-x+1/2,-y+1/2,z
-y+1/2,x+1/2,-z
x+1/2,-y+1/2,-z
-y+1/2,-x+1/2,z
-x+1/2,y+1/2,-z
y+1/2,x+1/2,z
z+1/2,x+1/2,y
x+1/2,-z+1/2,-y
-z+1/2,-x+1/2,y
-x+1/2,z+1/2,-y
z+1/2,-x+1/2,-y
-x+1/2,-z+1/2,y
-z+1/2,x+1/2,-y
x+1/2,z+1/2,y
y+1/2,z+1/2,x
y+1/2,-z+1/2,-x
-z+1/2,-y+1/2,x
-y+1/2,z+1/2,-x
z+1/2,y+1/2,x
-y+1/2,-z+1/2,x
-z+1/2,y+1/2,-x
z+1/2,-y+1/2,-x

loop_
_atom_site_label
_atom_site_type_symbol
_atom_site_fract_x
_atom_site_fract_y
_atom_site_fract_z
_atom_site_occupancy
_atom_site_U_iso_or_equiv
Li2 Li+1 0.75 0.75 0.75 0.6 0.0
Zn1 Zn+2 0.25 0.25 0.25 0.6 0.0
Zn2 Zn+2 0.75 0.75 0.75 0.4 0.0
F1 F-1 0.25 0.25 0.002 1 0.0
K1 K+1 0 0 0 0.4 0.0
K2 K+1 0.5 0 0 0.6 0.0
Li1 Li+1 0.25 0.25 0.25 0.4 0.0
Ba1 Ba+2 0 0 0 0.6 0.0
Ba2 Ba+2 0.5 0 0 0.4 0.0
